data_7031871
loop_
_publ_author_name
'An, Bing'
'Bai, Yan'
'Wang, Jun-Li'
'Dang, Dong-Bin'

_publ_section_title
;
 Cation-size-controlled assembly of the Ni(Ac)2-1,4-H2NDC system: geminal
 dicationic ionothermal syntheses, crystal structures and magnetic
 properties.
;
_journal_issue 34
_journal_name_full 'Dalton transactions (Cambridge, England : 2003)'
_journal_page_first 12828
_journal_paper_doi 10.1039/c4dt00987h
_journal_volume 43
_journal_year 2014
_chemical_formula_sum 'C35 H30 Br2 N4 Ni2 O8'
_chemical_formula_weight 911.87
_chemical_name_systematic
; 
 ? 
;
_space_group_IT_number 14
_symmetry_cell_setting monoclinic
_symmetry_space_group_name_Hall '-P 2yn'
_symmetry_space_group_name_H-M 'P 1 21/n 1'
_atom_sites_solution_hydrogens geom
_atom_sites_solution_primary direct
_atom_sites_solution_secondary difmap
_audit_creation_method SHELXL-97
_cell_angle_alpha 90.00
_cell_angle_beta 92.7650(10)
_cell_angle_gamma 90.00
_cell_formula_units_Z 2
_cell_length_a 10.0658(7)
_cell_length_b 15.3720(10)
_cell_length_c 11.0263(8)
_cell_measurement_reflns_used 1379
_cell_measurement_temperature 296(2)
_cell_measurement_theta_max 21.07
_cell_measurement_theta_min 2.42
_cell_volume 1704.1(2)
_computing_cell_refinement 'Bruker SAINT'
_computing_data_collection 'Bruker APEX2'
_computing_data_reduction 'Bruker SAINT'
_computing_molecular_graphics 'Bruker SHELXTL'
_computing_publication_material 'Bruker SHELXTL'
_computing_structure_refinement 'SHELXL-97 (Sheldrick, 1997)'
_computing_structure_solution 'SHELXS-97 (Sheldrick, 1990)'
_diffrn_ambient_temperature 296(2)
_diffrn_measured_fraction_theta_full 0.998
_diffrn_measured_fraction_theta_max 0.998
_diffrn_measurement_device_type 'Bruker APEX-II CCD'
_diffrn_measurement_method '\f and \w scans'
_diffrn_radiation_monochromator graphite
_diffrn_radiation_source 'fine-focus sealed tube'
_diffrn_radiation_type MoK\a
_diffrn_radiation_wavelength 0.71073
_diffrn_reflns_av_R_equivalents 0.0491
_diffrn_reflns_av_sigmaI/netI 0.0580
_diffrn_reflns_limit_h_max 11
_diffrn_reflns_limit_h_min -10
_diffrn_reflns_limit_k_max 17
_diffrn_reflns_limit_k_min -18
_diffrn_reflns_limit_l_max 13
_diffrn_reflns_limit_l_min -12
_diffrn_reflns_number 8252
_diffrn_reflns_theta_full 25.00
_diffrn_reflns_theta_max 25.00
_diffrn_reflns_theta_min 2.27
_diffrn_standards_number 0
_exptl_absorpt_coefficient_mu 3.509
_exptl_absorpt_correction_T_max 0.6782
_exptl_absorpt_correction_T_min 0.6036
_exptl_absorpt_correction_type multi-scan
_exptl_crystal_colour red
_exptl_crystal_density_diffrn 1.777
_exptl_crystal_density_method 'not measured'
_exptl_crystal_description block
_exptl_crystal_F_000 916
_exptl_crystal_size_max 0.16
_exptl_crystal_size_mid 0.14
_exptl_crystal_size_min 0.12
_refine_diff_density_max 0.812
_refine_diff_density_min -0.700
_refine_diff_density_rms 0.111
_refine_ls_extinction_method none
_refine_ls_goodness_of_fit_ref 1.072
_refine_ls_hydrogen_treatment constr
_refine_ls_matrix_type full
_refine_ls_number_parameters 223
_refine_ls_number_reflns 2994
_refine_ls_number_restraints 24
_refine_ls_restrained_S_all 1.074
_refine_ls_R_factor_all 0.0774
_refine_ls_R_factor_gt 0.0500
_refine_ls_shift/su_max 0.000
_refine_ls_shift/su_mean 0.000
_refine_ls_structure_factor_coef Fsqd
_refine_ls_weighting_details 'calc w=1/[\s^2^(Fo^2^)+(0.0748P)^2^+0.0792P] where P=(Fo^2^+2Fc^2^)/3'
_refine_ls_weighting_scheme calc
_refine_ls_wR_factor_gt 0.1278
_refine_ls_wR_factor_ref 0.1389
_reflns_number_gt 2152
_reflns_number_total 2994
_reflns_threshold_expression >2sigma(I)
_cod_duplicate_entry 7031646
_cod_data_source_file c4dt00987h2.cif
_cod_data_source_block ddb
_cod_depositor_comments
;
The following automatic conversions were performed:

'_symmetry_cell_setting' value 'Monoclinic' changed to 'monoclinic'
according to
/usr/data/users/saulius/crontab/automatic-downloads/current/RSC/lib/dictionaries/cif_core.dic
dictionary named 'cif_core.dic' version 2.4.2 from 2011-04-26.

Automatic conversion script
Id: cif_fix_values 2281 2013-09-26 08:29:07Z andrius 
;
_cod_original_sg_symbol_H-M P2(1)/n
_cod_database_code 7031871

loop_
_symmetry_equiv_pos_as_xyz
'x, y, z'
'-x+1/2, y+1/2, -z+1/2'
'-x, -y, -z'
'x-1/2, -y-1/2, z-1/2'

loop_
_atom_site_label
_atom_site_type_symbol
_atom_site_fract_x
_atom_site_fract_y
_atom_site_fract_z
_atom_site_U_iso_or_equiv
_atom_site_adp_type
_atom_site_occupancy
_atom_site_symmetry_multiplicity
_atom_site_calc_flag
_atom_site_refinement_flags
Ni1 Ni 0.39378(6) 0.51488(4) 0.41228(6) 0.0225(2) Uani 1 1 d .
Br1 Br 0.22239(6) 0.55788(5) 0.26163(6) 0.0550(3) Uani 1 1 d .
O1 O 0.2942(4) 0.4286(3) 0.5111(4) 0.0428(11) Uani 1 1 d .
O2 O 0.4602(4) 0.4088(3) 0.6482(4) 0.0450(11) Uani 1 1 d .
O3 O -0.0268(4) 0.0857(3) 0.8231(4) 0.0450(11) Uani 1 1 d .
O4 O 0.1400(4) 0.1052(3) 0.9593(4) 0.0435(11) Uani 1 1 d .
C1 C 0.3467(6) 0.3918(3) 0.6001(5) 0.0283(12) Uani 1 1 d .
C2 C 0.0790(6) 0.1214(3) 0.8609(5) 0.0268(12) Uani 1 1 d .
C3 C 0.2717(5) 0.3200(3) 0.6598(5) 0.0253(12) Uani 1 1 d .
C4 C 0.1584(5) 0.3371(3) 0.7181(5) 0.0327(14) Uani 1 1 d .
H4A H 0.1241 0.3933 0.7170 0.039 Uiso 1 1 calc R
C5 C 0.0929(5) 0.2716(3) 0.7796(5) 0.0326(13) Uani 1 1 d .
H5A H 0.0155 0.2848 0.8185 0.039 Uiso 1 1 calc R
C6 C 0.1406(5) 0.1890(3) 0.7832(5) 0.0283(12) Uani 1 1 d .
C7 C 0.2512(6) 0.1671(4) 0.7154(5) 0.0358(14) Uani 1 1 d .
C8 C 0.2940(7) 0.0805(4) 0.7049(7) 0.060(2) Uani 1 1 d .
H8A H 0.2502 0.0366 0.7450 0.072 Uiso 1 1 calc R
C9 C 0.3994(8) 0.0599(5) 0.6363(8) 0.077(3) Uani 1 1 d .
H9A H 0.4248 0.0021 0.6289 0.093 Uiso 1 1 calc R
C10 C 0.4688(9) 0.1241(5) 0.5777(9) 0.090(3) Uani 1 1 d .
H10A H 0.5408 0.1092 0.5322 0.108 Uiso 1 1 calc R
C11 C 0.4310(7) 0.2100(4) 0.5868(7) 0.068(2) Uani 1 1 d .
H11A H 0.4790 0.2530 0.5491 0.081 Uiso 1 1 calc R
C12 C 0.3184(5) 0.2331(3) 0.6540(5) 0.0333(14) Uani 1 1 d .
N1 N 0.4956(15) 0.1462(8) -0.0574(15) 0.077(5) Uiso 0.50 1 d PD
N2 N 0.4637(14) 0.2859(8) -0.0404(13) 0.053(4) Uiso 0.50 1 d PD
N3 N 0.5262(13) 0.5960(8) 0.0122(13) 0.071(4) Uiso 0.50 1 d PD
N4 N 0.5566(18) 0.7352(9) 0.0243(18) 0.085(6) Uiso 0.50 1 d PD
C13 C 0.4809(19) 0.0501(11) -0.0332(17) 0.084(5) Uiso 0.50 1 d P
H13A H 0.4083 0.0414 0.0188 0.125 Uiso 0.50 1 d PR
H13B H 0.4641 0.0188 -0.1077 0.125 Uiso 0.50 1 d PR
H13C H 0.5617 0.0292 0.0065 0.125 Uiso 0.50 1 d PR
C14 C 0.4190(13) 0.2069(8) -0.0046(13) 0.064(4) Uiso 0.50 1 d PD
H14A H 0.3475 0.1960 0.0480 0.076 Uiso 0.50 1 d PR
C15 C 0.5647(13) 0.2714(8) -0.1165(13) 0.069(4) Uiso 0.50 1 d PD
H15A H 0.6133 0.3159 -0.1564 0.083 Uiso 0.50 1 d PR
C16 C 0.5862(14) 0.1860(8) -0.1267(14) 0.076(5) Uiso 0.50 1 d PD
H16A H 0.6515 0.1585 -0.1744 0.091 Uiso 0.50 1 d PR
C17 C 0.395(2) 0.3657(10) -0.004(2) 0.096(6) Uiso 0.50 1 d PD
H17A H 0.3851 0.3652 0.0819 0.115 Uiso 0.50 1 d PR
H17B H 0.3077 0.3690 -0.0440 0.115 Uiso 0.50 1 d PR
C18 C 0.469(3) 0.4436(16) -0.041(3) 0.176(14) Uiso 0.50 1 d PD
H18A H 0.4419 0.4608 -0.1226 0.211 Uiso 0.50 1 d PR
H18B H 0.5616 0.4297 -0.0397 0.211 Uiso 0.50 1 d PR
C19 C 0.457(3) 0.5160(13) 0.042(3) 0.154(11) Uiso 0.50 1 d PD
H19A H 0.3639 0.5299 0.0397 0.185 Uiso 0.50 1 d PR
H19B H 0.4828 0.4984 0.1231 0.185 Uiso 0.50 1 d PR
C20 C 0.6309(15) 0.6163(9) -0.0560(16) 0.086(6) Uiso 0.50 1 d PD
H20A H 0.6853 0.5760 -0.0980 0.103 Uiso 0.50 1 d PR
C21 C 0.6411(15) 0.7039(9) -0.0570(15) 0.086(5) Uiso 0.50 1 d PD
H21A H 0.6994 0.7377 -0.1048 0.103 Uiso 0.50 1 d PR
C22 C 0.4831(15) 0.6688(9) 0.0691(14) 0.073(5) Uiso 0.50 1 d PD
H22A H 0.4156 0.6727 0.1275 0.087 Uiso 0.50 1 d PR
C23 C 0.513(3) 0.821(2) 0.060(3) 0.140(12) Uiso 0.50 1 d P
H23A H 0.5703 0.8630 0.0251 0.210 Uiso 0.50 1 d PR
H23B H 0.4233 0.8300 0.0296 0.210 Uiso 0.50 1 d PR
H23C H 0.5174 0.8274 0.1470 0.210 Uiso 0.50 1 d PR

loop_
_atom_site_aniso_label
_atom_site_aniso_U_11
_atom_site_aniso_U_22
_atom_site_aniso_U_33
_atom_site_aniso_U_23
_atom_site_aniso_U_13
_atom_site_aniso_U_12
Ni1 0.0255(4) 0.0164(4) 0.0262(4) -0.0001(3) 0.0076(3) 0.0004(3)
Br1 0.0400(4) 0.0731(6) 0.0510(5) 0.0166(4) -0.0068(3) 0.0049(3)
O1 0.040(2) 0.038(2) 0.051(3) 0.022(2) 0.013(2) -0.0065(19)
O2 0.039(3) 0.047(3) 0.050(3) 0.013(2) 0.007(2) -0.016(2)
O3 0.045(3) 0.038(2) 0.052(3) 0.016(2) 0.007(2) -0.017(2)
O4 0.054(3) 0.034(2) 0.043(3) 0.0136(19) 0.006(2) -0.016(2)
C1 0.035(3) 0.017(3) 0.034(3) -0.003(2) 0.018(3) -0.001(2)
C2 0.037(3) 0.016(3) 0.028(3) 0.001(2) 0.011(3) 0.002(2)
C3 0.028(3) 0.020(3) 0.030(3) 0.004(2) 0.012(2) -0.005(2)
C4 0.034(3) 0.017(3) 0.049(4) 0.007(2) 0.018(3) 0.006(2)
C5 0.032(3) 0.029(3) 0.039(3) 0.007(3) 0.020(3) 0.002(2)
C6 0.033(3) 0.021(3) 0.031(3) 0.006(2) 0.013(2) 0.003(2)
C7 0.048(4) 0.019(3) 0.043(4) 0.006(2) 0.019(3) 0.004(3)
C8 0.075(5) 0.029(4) 0.079(5) 0.011(3) 0.042(4) 0.006(3)
C9 0.107(7) 0.028(4) 0.104(7) 0.013(4) 0.067(6) 0.017(4)
C10 0.099(6) 0.044(5) 0.135(8) 0.029(5) 0.087(6) 0.036(4)
C11 0.078(5) 0.039(4) 0.091(6) 0.019(4) 0.060(5) 0.009(4)
C12 0.036(3) 0.023(3) 0.044(4) 0.007(3) 0.023(3) 0.005(2)

loop_
_atom_type_symbol
_atom_type_description
_atom_type_scat_dispersion_real
_atom_type_scat_dispersion_imag
_atom_type_scat_source
C C 0.0033 0.0016 'International Tables Vol C Tables 4.2.6.8 and 6.1.1.4'
H H 0.0000 0.0000 'International Tables Vol C Tables 4.2.6.8 and 6.1.1.4'
N N 0.0061 0.0033 'International Tables Vol C Tables 4.2.6.8 and 6.1.1.4'
O O 0.0106 0.0060 'International Tables Vol C Tables 4.2.6.8 and 6.1.1.4'
Ni Ni 0.3393 1.1124 'International Tables Vol C Tables 4.2.6.8 and 6.1.1.4'
Br Br -0.2901 2.4595 'International Tables Vol C Tables 4.2.6.8 and 6.1.1.4'

loop_
_geom_angle_atom_site_label_1
_geom_angle_atom_site_label_2
_geom_angle_atom_site_label_3
_geom_angle
_geom_angle_site_symmetry_1
_geom_angle_site_symmetry_3
O1 Ni1 O3 88.74(18) . 4_665
O1 Ni1 O2 161.91(17) . 3_666
O3 Ni1 O2 88.43(18) 4_665 3_666
O1 Ni1 O4 88.22(18) . 2_556
O3 Ni1 O4 161.92(17) 4_665 2_556
O2 Ni1 O4 88.95(18) 3_666 2_556
O1 Ni1 Br1 101.17(13) . .
O3 Ni1 Br1 99.21(13) 4_665 .
O2 Ni1 Br1 96.92(12) 3_666 .
O4 Ni1 Br1 98.86(12) 2_556 .
O1 Ni1 Ni1 84.48(12) . 3_666
O3 Ni1 Ni1 84.61(13) 4_665 3_666
O2 Ni1 Ni1 77.47(12) 3_666 3_666
O4 Ni1 Ni1 77.36(12) 2_556 3_666
Br1 Ni1 Ni1 173.19(4) . 3_666
C1 O1 Ni1 121.9(4) . .
C1 O2 Ni1 129.8(4) . 3_666
C2 O3 Ni1 121.6(4) . 4_566
C2 O4 Ni1 130.8(4) . 2_546
O1 C1 O2 125.8(5) . .
O1 C1 C3 118.7(5) . .
O2 C1 C3 115.5(5) . .
O4 C2 O3 125.4(5) . .
O4 C2 C6 115.8(5) . .
O3 C2 C6 118.8(5) . .
C4 C3 C12 119.4(5) . .
C4 C3 C1 120.9(5) . .
C12 C3 C1 119.7(4) . .
C3 C4 C5 121.1(5) . .
C3 C4 H4A 119.5 . .
C5 C4 H4A 119.5 . .
C6 C5 C4 120.9(5) . .
C6 C5 H5A 119.5 . .
C4 C5 H5A 119.5 . .
C5 C6 C7 119.6(5) . .
C5 C6 C2 120.6(4) . .
C7 C6 C2 119.8(4) . .
C8 C7 C12 119.1(5) . .
C8 C7 C6 121.4(5) . .
C12 C7 C6 119.5(5) . .
C9 C8 C7 120.8(6) . .
C9 C8 H8A 119.6 . .
C7 C8 H8A 119.6 . .
C8 C9 C10 121.0(6) . .
C8 C9 H9A 119.5 . .
C10 C9 H9A 119.5 . .
C11 C10 C9 120.0(6) . .
C11 C10 H10A 120.0 . .
C9 C10 H10A 120.0 . .
C10 C11 C12 120.4(6) . .
C10 C11 H11A 119.8 . .
C12 C11 H11A 119.8 . .
C7 C12 C3 119.2(4) . .
C7 C12 C11 118.7(5) . .
C3 C12 C11 122.1(5) . .
C23 N1 C14 42(4) 3_665 .
C23 N1 C16 69(4) 3_665 .
C14 N1 C16 109.9(9) . .
C23 N1 C13 163(4) 3_665 .
C14 N1 C13 122.2(12) . .
C16 N1 C13 127.8(12) . .
N4 N2 C22 173(6) 3_665 3_665
N4 N2 C14 14(2) 3_665 .
C22 N2 C14 163.4(15) 3_665 .
N4 N2 C15 121(3) 3_665 .
C22 N2 C15 57.5(11) 3_665 .
C14 N2 C15 107.4(8) . .
N4 N2 C17 106(3) 3_665 .
C22 N2 C17 76.1(14) 3_665 .
C14 N2 C17 119.9(12) . .
C15 N2 C17 132.5(13) . .
N4 N2 C21 56(2) 3_665 3_665
C22 N2 C21 125.2(14) 3_665 3_665
C14 N2 C21 69.1(9) . 3_665
C15 N2 C21 173.3(15) . 3_665
C17 N2 C21 51.9(10) . 3_665
N4 N2 C23 52(3) 3_665 3_665
C22 N2 C23 126.5(15) 3_665 3_665
C14 N2 C23 38.1(11) . 3_665
C15 N2 C23 69.3(12) . 3_665
C17 N2 C23 157.2(16) . 3_665
C21 N2 C23 107.1(14) 3_665 3_665
N4 N2 N3 135(3) 3_665 3_665
C22 N2 N3 45.7(8) 3_665 3_665
C14 N2 N3 147.8(10) . 3_665
C15 N2 N3 103.1(10) . 3_665
C17 N2 N3 32.7(9) . 3_665
C21 N2 N3 79.5(7) 3_665 3_665
C23 N2 N3 168.7(16) 3_665 3_665
C18 N3 C17 121(4) 3_665 3_665
C18 N3 C20 115(3) 3_665 .
C17 N3 C20 34.3(13) 3_665 .
C18 N3 C22 122(4) 3_665 .
C17 N3 C22 80.2(12) 3_665 .
C20 N3 C22 109.8(9) . .
C18 N3 C19 35(3) 3_665 .
C17 N3 C19 155(2) 3_665 .
C20 N3 C19 135.1(15) . .
C22 N3 C19 115.0(14) . .
C18 N3 C19 47(3) 3_665 3_665
C17 N3 C19 116.0(15) 3_665 3_665
C20 N3 C19 87.1(11) . 3_665
C22 N3 C19 163.1(13) . 3_665
C19 N3 C19 48.2(19) . 3_665
C18 N3 N2 142(4) 3_665 3_665
C17 N3 N2 52.9(9) 3_665 3_665
C20 N3 N2 80.2(8) . 3_665
C22 N3 N2 29.7(6) . 3_665
C19 N3 N2 144.7(13) . 3_665
C19 N3 N2 167.1(13) 3_665 3_665
N2 N4 C14 160(4) 3_665 3_665
N2 N4 C21 109(3) 3_665 .
C14 N4 C21 90.2(15) 3_665 .
N2 N4 C22 5(4) 3_665 .
C14 N4 C22 158.7(17) 3_665 .
C21 N4 C22 110.0(9) . .
N2 N4 C23 115(3) 3_665 .
C14 N4 C23 45.4(14) 3_665 .
C21 N4 C23 135.4(18) . .
C22 N4 C23 113.8(17) . .
N2 N4 C15 46(2) 3_665 3_665
C14 N4 C15 114.3(14) 3_665 3_665
C21 N4 C15 154.8(12) . 3_665
C22 N4 C15 45.0(8) . 3_665
C23 N4 C15 69.0(15) . 3_665
N2 N4 C17 59(2) 3_665 3_665
C14 N4 C17 140.3(18) 3_665 3_665
C21 N4 C17 51.3(9) . 3_665
C22 N4 C17 61.0(10) . 3_665
C23 N4 C17 172(2) . 3_665
C15 N4 C17 105.2(12) 3_665 3_665
N1 C13 C13 157(2) . 3_655
N1 C13 C23 4.3(11) . 3_665
C13 C13 C23 158(2) 3_655 3_665
N1 C13 H13A 109.1 . .
C13 C13 H13A 77.5 3_655 .
C23 C13 H13A 104.9 3_665 .
N1 C13 H13B 110.7 . .
C13 C13 H13B 86.7 3_655 .
C23 C13 H13B 111.9 3_665 .
H13A C13 H13B 109.5 . .
N1 C13 H13C 108.7 . .
C13 C13 H13C 49.2 3_655 .
C23 C13 H13C 111.6 3_665 .
H13A C13 H13C 109.5 . .
H13B C13 H13C 109.5 . .
N4 C14 C23 94(2) 3_665 3_665
N4 C14 N1 112.7(14) 3_665 .
C23 C14 N1 19(2) 3_665 .
N4 C14 N2 6.1(11) 3_665 .
C23 C14 N2 88(2) 3_665 .
N1 C14 N2 106.6(8) . .
N4 C14 C21 54.8(11) 3_665 3_665
C23 C14 C21 148(2) 3_665 3_665
N1 C14 C21 165.7(11) . 3_665
N2 C14 C21 60.8(8) . 3_665
N4 C14 H14A 120.8 3_665 .
C23 C14 H14A 145.3 3_665 .
N1 C14 H14A 126.6 . .
N2 C14 H14A 126.8 . .
C21 C14 H14A 66.3 3_665 .
C22 C15 C16 151.6(12) 3_665 .
C22 C15 N2 42.7(8) 3_665 .
C16 C15 N2 109.9(9) . .
C22 C15 N4 55.6(8) 3_665 3_665
C16 C15 N4 96.9(8) . 3_665
N2 C15 N4 13.0(6) . 3_665
C22 C15 C23 106.2(13) 3_665 3_665
C16 C15 C23 46.3(11) . 3_665
N2 C15 C23 63.7(11) . 3_665
N4 C15 C23 50.7(10) 3_665 3_665
C22 C15 H15A 82.8 3_665 .
C16 C15 H15A 125.0 . .
N2 C15 H15A 125.1 . .
N4 C15 H15A 138.1 3_665 .
C23 C15 H15A 170.9 3_665 .
C23 C16 C15 84.2(16) 3_665 .
C23 C16 N1 22.1(16) 3_665 .
C15 C16 N1 106.2(9) . .
C23 C16 H16A 148.9 3_665 .
C15 C16 H16A 126.7 . .
N1 C16 H16A 127.1 . .
C20 C17 N3 99(2) 3_665 3_665
C20 C17 C21 75.0(18) 3_665 3_665
N3 C17 C21 139(2) 3_665 3_665
C20 C17 N2 135(3) 3_665 .
N3 C17 N2 94.5(15) 3_665 .
C21 C17 N2 67.0(11) 3_665 .
C20 C17 C18 98(2) 3_665 .
N3 C17 C18 23.5(19) 3_665 .
C21 C17 C18 161(3) 3_665 .
N2 C17 C18 110.4(18) . .
C20 C17 C22 145(3) 3_665 3_665
N3 C17 C22 60.3(11) 3_665 3_665
C21 C17 C22 101.6(12) 3_665 3_665
N2 C17 C22 36.3(7) . 3_665
C18 C17 C22 74.2(16) . 3_665
C20 C17 N4 124(2) 3_665 3_665
N3 C17 N4 107.4(16) 3_665 3_665
C21 C17 N4 52.9(7) 3_665 3_665
N2 C17 N4 14.4(7) . 3_665
C18 C17 N4 124.7(18) . 3_665
C22 C17 N4 50.6(6) 3_665 3_665
C20 C17 H17A 25.9 3_665 .
N3 C17 H17A 102.0 3_665 .
C21 C17 H17A 56.4 3_665 .
N2 C17 H17A 109.4 . .
C18 C17 H17A 110.8 . .
C22 C17 H17A 125.0 3_665 .
N4 C17 H17A 99.8 3_665 .
C20 C17 H17B 92.3 3_665 .
N3 C17 H17B 130.0 3_665 .
C21 C17 H17B 90.7 3_665 .
N2 C17 H17B 110.7 . .
C18 C17 H17B 106.9 . .
C22 C17 H17B 122.4 3_665 .
N4 C17 H17B 105.1 3_665 .
H17A C17 H17B 108.6 . .
N3 C18 C19 122(6) 3_665 3_665
N3 C18 C19 113(4) 3_665 .
C19 C18 C19 66(4) 3_665 .
N3 C18 C17 35(2) 3_665 .
C19 C18 C17 156(5) 3_665 .
C19 C18 C17 113(2) . .
N3 C18 C20 45(2) 3_665 3_665
C19 C18 C20 143(5) 3_665 3_665
C19 C18 C20 87.2(16) . 3_665
C17 C18 C20 25.9(9) . 3_665
N3 C18 C22 39(2) 3_665 3_665
C19 C18 C22 113(4) 3_665 3_665
C19 C18 C22 150(3) . 3_665
C17 C18 C22 54.6(12) . 3_665
C20 C18 C22 76.8(11) 3_665 3_665
N3 C18 H18A 133.6 3_665 .
C19 C18 H18A 90.0 3_665 .
C19 C18 H18A 110.6 . .
C17 C18 H18A 111.0 . .
C20 C18 H18A 124.8 3_665 .
C22 C18 H18A 99.7 3_665 .
N3 C18 H18B 75.0 3_665 .
C19 C18 H18B 52.5 3_665 .
C19 C18 H18B 105.5 . .
C17 C18 H18B 108.6 . .
C20 C18 H18B 117.0 3_665 .
C22 C18 H18B 61.6 3_665 .
H18A C18 H18B 107.9 . .
C18 C19 C19 74(3) 3_665 3_665
C18 C19 C18 114(4) 3_665 .
C19 C19 C18 40.0(15) 3_665 .
C18 C19 N3 24(3) 3_665 .
C19 C19 N3 80.2(15) 3_665 .
C18 C19 N3 116.9(19) . .
C18 C19 N3 121(4) 3_665 3_665
C19 C19 N3 51.6(13) 3_665 3_665
C18 C19 N3 20.3(15) . 3_665
N3 C19 N3 131.8(19) . 3_665
C18 C19 H19A 127.6 3_665 .
C19 C19 H19A 134.7 3_665 .
C18 C19 H19A 105.3 . .
N3 C19 H19A 106.5 . .
N3 C19 H19A 107.8 3_665 .
C18 C19 H19B 90.6 3_665 .
C19 C19 H19B 111.8 3_665 .
C18 C19 H19B 110.3 . .
N3 C19 H19B 109.7 . .
N3 C19 H19B 90.7 3_665 .
H19A C19 H19B 107.8 . .
C17 C20 C21 71.3(17) 3_665 .
C17 C20 N3 46.4(17) 3_665 .
C21 C20 N3 107.1(9) . .
C17 C20 C18 56.2(18) 3_665 3_665
C21 C20 C18 124.8(14) . 3_665
N3 C20 C18 20.9(14) . 3_665
C17 C20 H20A 149.7 3_665 .
C21 C20 H20A 126.4 . .
N3 C20 H20A 126.5 . .
C18 C20 H20A 108.1 3_665 .
C17 C21 C20 33.7(9) 3_665 .
C17 C21 N4 75.8(10) 3_665 .
C20 C21 N4 107.4(9) . .
C17 C21 N2 61.1(8) 3_665 3_665
C20 C21 N2 92.3(8) . 3_665
N4 C21 N2 15.1(6) . 3_665
C17 C21 C14 110.2(12) 3_665 3_665
C20 C21 C14 142.4(10) . 3_665
N4 C21 C14 35.0(7) . 3_665
N2 C21 C14 50.1(7) 3_665 3_665
C17 C21 H21A 154.8 3_665 .
C20 C21 H21A 126.3 . .
N4 C21 H21A 126.3 . .
N2 C21 H21A 141.4 3_665 .
C14 C21 H21A 91.3 3_665 .
N2 C22 C15 79.8(12) 3_665 3_665
N2 C22 N3 104.6(12) 3_665 .
C15 C22 N3 174.3(16) 3_665 .
N2 C22 N4 2.1(19) 3_665 .
C15 C22 N4 79.4(11) 3_665 .
N3 C22 N4 104.9(9) . .
N2 C22 C17 67.6(11) 3_665 3_665
C15 C22 C17 145.9(14) 3_665 3_665
N3 C22 C17 39.5(8) . 3_665
N4 C22 C17 68.4(10) . 3_665
N2 C22 C18 118.8(15) 3_665 3_665
C15 C22 C18 159.4(15) 3_665 3_665
N3 C22 C18 18.7(13) . 3_665
N4 C22 C18 119.6(12) . 3_665
C17 C22 C18 51.2(8) 3_665 3_665
N2 C22 H22A 127.7 3_665 .
C15 C22 H22A 48.2 3_665 .
N3 C22 H22A 127.6 . .
N4 C22 H22A 127.5 . .
C17 C22 H22A 159.4 3_665 .
C18 C22 H22A 112.0 3_665 .
N1 C23 C14 119(5) 3_665 3_665
N1 C23 C16 89(4) 3_665 3_665
C14 C23 C16 150(3) 3_665 3_665
N1 C23 N4 158(6) 3_665 .
C14 C23 N4 40.9(14) 3_665 .
C16 C23 N4 110(2) 3_665 .
N1 C23 N2 169(7) 3_665 3_665
C14 C23 N2 54.2(16) 3_665 3_665
C16 C23 N2 96(2) 3_665 3_665
N4 C23 N2 13.3(8) . 3_665
N1 C23 C15 138(4) 3_665 3_665
C14 C23 C15 101(2) 3_665 3_665
C16 C23 C15 49.5(12) 3_665 3_665
N4 C23 C15 60.4(14) . 3_665
N2 C23 C15 47.0(10) 3_665 3_665
N1 C23 C13 13(3) 3_665 3_665
C14 C23 C13 107(2) 3_665 3_665
C16 C23 C13 102(2) 3_665 3_665
N4 C23 C13 148(2) . 3_665
N2 C23 C13 161(2) 3_665 3_665
C15 C23 C13 150.7(19) 3_665 3_665
N1 C23 H23A 54.3 3_665 .
C14 C23 H23A 67.1 3_665 .
C16 C23 H23A 142.5 3_665 .
N4 C23 H23A 107.8 . .
N2 C23 H23A 121.1 3_665 .
C15 C23 H23A 167.7 3_665 .
C13 C23 H23A 41.6 3_665 .
N1 C23 H23B 71.4 3_665 .
C14 C23 H23B 119.2 3_665 .
C16 C23 H23B 57.5 3_665 .
N4 C23 H23B 109.0 . .
N2 C23 H23B 103.3 3_665 .
C15 C23 H23B 79.2 3_665 .
C13 C23 H23B 80.8 3_665 .
H23A C23 H23B 109.5 . .
N1 C23 H23C 87.6 3_665 .
C14 C23 H23C 129.4 3_665 .
C16 C23 H23C 55.6 3_665 .
N4 C23 H23C 111.5 . .
N2 C23 H23C 103.5 3_665 .
C15 C23 H23C 74.4 3_665 .
C13 C23 H23C 92.6 3_665 .
H23A C23 H23C 109.5 . .
H23B C23 H23C 109.5 . .

loop_
_geom_bond_atom_site_label_1
_geom_bond_atom_site_label_2
_geom_bond_distance
_geom_bond_site_symmetry_2
Ni1 O1 2.014(4) .
Ni1 O3 2.018(4) 4_665
Ni1 O2 2.019(4) 3_666
Ni1 O4 2.024(4) 2_556
Ni1 Br1 2.4282(9) .
Ni1 Ni1 2.8504(13) 3_666
O1 C1 1.230(7) .
O2 C1 1.263(7) .
O2 Ni1 2.019(4) 3_666
O3 C2 1.252(6) .
O3 Ni1 2.018(4) 4_566
O4 C2 1.245(6) .
O4 Ni1 2.024(4) 2_546
C1 C3 1.506(7) .
C2 C6 1.500(7) .
C3 C4 1.361(7) .
C3 C12 1.418(7) .
C4 C5 1.397(7) .
C4 H4A 0.9300 .
C5 C6 1.358(7) .
C5 H5A 0.9300 .
C6 C7 1.412(7) .
C7 C8 1.407(8) .
C7 C12 1.410(7) .
C8 C9 1.369(9) .
C8 H8A 0.9300 .
C9 C10 1.386(10) .
C9 H9A 0.9300 .
C10 C11 1.379(9) .
C10 H10A 0.9300 .
C11 C12 1.428(8) .
C11 H11A 0.9300 .
N1 C23 0.51(4) 3_665
N1 C14 1.360(9) .
N1 C16 1.362(9) .
N1 C13 1.510(19) .
N2 N4 0.427(16) 3_665
N2 C22 0.943(16) 3_665
N2 C14 1.360(9) .
N2 C15 1.368(9) .
N2 C17 1.473(9) .
N2 C21 1.549(18) 3_665
N2 C23 1.68(3) 3_665
N2 N3 1.843(16) 3_665
N3 C18 0.69(3) 3_665
N3 C17 1.00(2) 3_665
N3 C20 1.360(9) .
N3 C22 1.364(9) .
N3 C19 1.458(10) .
N3 C19 1.83(3) 3_665
N3 N2 1.843(16) 3_665
N4 N2 0.427(16) 3_665
N4 C14 0.951(15) 3_665
N4 C21 1.354(9) .
N4 C22 1.367(9) .
N4 C23 1.45(3) .
N4 C15 1.629(19) 3_665
N4 C17 1.65(2) 3_665
C13 C13 1.74(3) 3_655
C13 C23 2.01(3) 3_665
C13 H13A 0.9600 .
C13 H13B 0.9602 .
C13 H13C 0.9600 .
C14 N4 0.951(15) 3_665
C14 C23 1.03(3) 3_665
C14 C21 1.66(2) 3_665
C14 H14A 0.9600 .
C15 C22 1.172(17) 3_665
C15 C16 1.336(9) .
C15 N4 1.629(19) 3_665
C15 C23 1.75(3) 3_665
C15 H15A 0.9601 .
C16 C23 1.27(3) 3_665
C16 H16A 0.9599 .
C17 C20 0.78(2) 3_665
C17 N3 1.00(2) 3_665
C17 C21 1.32(2) 3_665
C17 C18 1.478(10) .
C17 C22 1.55(2) 3_665
C17 N4 1.65(2) 3_665
C17 H17A 0.9599 .
C17 H17B 0.9600 .
C18 N3 0.69(3) 3_665
C18 C19 0.97(3) 3_665
C18 C19 1.450(10) .
C18 C20 1.76(3) 3_665
C18 C22 1.83(3) 3_665
C18 H18A 0.9600 .
C18 H18B 0.9600 .
C19 C18 0.97(3) 3_665
C19 C19 1.39(6) 3_665
C19 N3 1.83(3) 3_665
C19 H19A 0.9600 .
C19 H19B 0.9600 .
C20 C17 0.78(2) 3_665
C20 C21 1.351(9) .
C20 C18 1.76(3) 3_665
C20 H20A 0.9599 .
C21 C17 1.32(2) 3_665
C21 N2 1.549(18) 3_665
C21 C14 1.66(2) 3_665
C21 H21A 0.9601 .
C22 N2 0.943(16) 3_665
C22 C15 1.172(17) 3_665
C22 C17 1.55(2) 3_665
C22 C18 1.83(3) 3_665
C22 H22A 0.9600 .
C23 N1 0.51(4) 3_665
C23 C14 1.03(3) 3_665
C23 C16 1.27(3) 3_665
C23 N2 1.68(3) 3_665
C23 C15 1.75(3) 3_665
C23 C13 2.01(3) 3_665
C23 H23A 0.9600 .
C23 H23B 0.9600 .
C23 H23C 0.9601 .
